data_7237264
loop_
_publ_author_name
'Shi, Lei'
'Li, Kun'
'Cui, Peng-Cheng'
'Li, Ling-Ling'
'Pan, Sheng-Lin'
'Li, Meng-Yang'
'Yu, Xiao-Qi'

_publ_section_title
;
 BINOL derivatives with aggression-induced emission
;
_journal_issue 27
_journal_name_full 'Journal of Materials Chemistry B'
_journal_page_first 4413
_journal_paper_doi 10.1039/C8TB00774H
_journal_volume 6
_journal_year 2018
_chemical_formula_moiety 'C32 H22 O8'
_chemical_formula_sum 'C32 H22 O8'
_chemical_formula_weight 534.49
_space_group_crystal_system triclinic
_space_group_IT_number 1
_space_group_name_Hall 'P 1'
_space_group_name_H-M_alt 'P 1'
_atom_sites_solution_hydrogens geom
_atom_sites_solution_primary iterative
_audit_creation_date 2017-10-24
_audit_creation_method
;
Olex2 1.2
(compiled 2017.08.10 svn.r3458 for OlexSys, GUI svn.r5381)
;
_audit_update_record
;
2017-12-04 deposited with the CCDC.
2018-05-18 downloaded from the CCDC.
;
_cell_angle_alpha 71.882(7)
_cell_angle_beta 78.624(5)
_cell_angle_gamma 75.444(6)
_cell_formula_units_Z 4
_cell_length_a 12.7039(6)
_cell_length_b 13.6838(11)
_cell_length_c 20.0466(13)
_cell_measurement_reflns_used 6375
_cell_measurement_temperature 129.9(4)
_cell_measurement_theta_max 28.6370
_cell_measurement_theta_min 3.7260
_cell_volume 3178.8(4)
_computing_cell_refinement
;
CrysAlisPro, Agilent Technologies,
Version 1.171.37.35 (release 13-08-2014 CrysAlis171 .NET)
(compiled Aug 13 2014,18:06:01)
;
_computing_data_collection
;
CrysAlisPro, Agilent Technologies,
Version 1.171.37.35 (release 13-08-2014 CrysAlis171 .NET)
(compiled Aug 13 2014,18:06:01)
;
_computing_data_reduction
;
CrysAlisPro, Agilent Technologies,
Version 1.171.37.35 (release 13-08-2014 CrysAlis171 .NET)
(compiled Aug 13 2014,18:06:01)
;
_computing_molecular_graphics 'Olex2 (Dolomanov et al., 2009)'
_computing_publication_material 'Olex2 (Dolomanov et al., 2009)'
_computing_structure_refinement 'ShelXL (Sheldrick, 2015)'
_computing_structure_solution
;
Superflip (Palatinus & Chapuis, 2007;Palatinus & van der Lee, 2008;
Palatinus et al., 2012)
;
_diffrn_ambient_environment N~2~
_diffrn_ambient_temperature 129.9(4)
_diffrn_detector 'CCD plate'
_diffrn_detector_area_resol_mean 16.0874
_diffrn_detector_type Eos
_diffrn_measured_fraction_theta_full 0.998
_diffrn_measured_fraction_theta_max 0.998
_diffrn_measurement_details
;
#__ type_ start__ end____ width___ exp.time_
  1 omega   -2.00   86.00   1.0000   10.0000
omega____ theta____ kappa____ phi______ frames
    -       16.8419   38.0000  -30.0000 88

#__ type_ start__ end____ width___ exp.time_
  2 omega   -4.00   82.00   1.0000   10.0000
omega____ theta____ kappa____ phi______ frames
    -       16.8419    0.0000 -120.0000 86

#__ type_ start__ end____ width___ exp.time_
  3 omega  -14.00   33.00   1.0000   10.0000
omega____ theta____ kappa____ phi______ frames
    -       16.8419  -57.0000 -180.0000 47

#__ type_ start__ end____ width___ exp.time_
  4 omega  -20.00   22.00   1.0000   10.0000
omega____ theta____ kappa____ phi______ frames
    -      -14.9669  -99.0000  -30.0000 42

#__ type_ start__ end____ width___ exp.time_
  5 omega  -12.00   20.00   1.0000   10.0000
omega____ theta____ kappa____ phi______ frames
    -      -14.9669  -99.0000   90.0000 32

#__ type_ start__ end____ width___ exp.time_
  6 omega  -49.00   34.00   1.0000   10.0000
omega____ theta____ kappa____ phi______ frames
    -       16.8419  -57.0000   60.0000 83
;
_diffrn_measurement_device 'four-circle diffractometer'
_diffrn_measurement_device_type 'Xcalibur, Eos'
_diffrn_measurement_method '\w scans'
_diffrn_orient_matrix_UB_11 -0.0508084000
_diffrn_orient_matrix_UB_12 0.0249372000
_diffrn_orient_matrix_UB_13 -0.0131570000
_diffrn_orient_matrix_UB_21 -0.0037788000
_diffrn_orient_matrix_UB_22 0.0417321000
_diffrn_orient_matrix_UB_23 0.0148374000
_diffrn_orient_matrix_UB_31 0.0280792000
_diffrn_orient_matrix_UB_32 0.0272056000
_diffrn_orient_matrix_UB_33 -0.0318798000
_diffrn_radiation_monochromator graphite
_diffrn_radiation_probe x-ray
_diffrn_radiation_type MoK\a
_diffrn_radiation_wavelength 0.71073
_diffrn_reflns_av_R_equivalents 0.0263
_diffrn_reflns_av_unetI/netI 0.0502
_diffrn_reflns_Laue_measured_fraction_full 0.998
_diffrn_reflns_Laue_measured_fraction_max 0.998
_diffrn_reflns_limit_h_max 15
_diffrn_reflns_limit_h_min -15
_diffrn_reflns_limit_k_max 17
_diffrn_reflns_limit_k_min -14
_diffrn_reflns_limit_l_max 25
_diffrn_reflns_limit_l_min -25
_diffrn_reflns_number 25698
_diffrn_reflns_point_group_measured_fraction_full 0.706
_diffrn_reflns_point_group_measured_fraction_max 0.692
_diffrn_reflns_theta_full 25.242
_diffrn_reflns_theta_max 26.372
_diffrn_reflns_theta_min 3.018
_diffrn_source 'Enhance (Mo) X-ray Source'
_exptl_absorpt_coefficient_mu 0.081
_exptl_absorpt_correction_T_max 1.00000
_exptl_absorpt_correction_T_min 0.71750
_exptl_absorpt_correction_type multi-scan
_exptl_absorpt_process_details
;
CrysAlisPro, Agilent Technologies,
Version 1.171.37.35 (release 13-08-2014 CrysAlis171 .NET)
(compiled Aug 13 2014,18:06:01)
Empirical absorption correction using spherical harmonics,
 implemented in SCALE3 ABSPACK scaling algorithm.
;
_exptl_crystal_density_diffrn 1.117
_exptl_crystal_density_method 'not measured'
_exptl_crystal_F_000 1112
_exptl_crystal_preparation Luminescent
_exptl_crystal_size_max 0.3
_exptl_crystal_size_mid 0.25
_exptl_crystal_size_min 0.2
_refine_diff_density_max 0.417
_refine_diff_density_min -0.310
_refine_diff_density_rms 0.034
_refine_ls_abs_structure_details
;
 Flack x determined using 2738 quotients [(I+)-(I-)]/[(I+)+(I-)]
 (Parsons, Flack and Wagner, Acta Cryst. B69 (2013) 249-259).
;
_refine_ls_abs_structure_Flack -0.4(5)
_refine_ls_extinction_method none
_refine_ls_goodness_of_fit_ref 0.911
_refine_ls_hydrogen_treatment constr
_refine_ls_matrix_type full
_refine_ls_number_parameters 1431
_refine_ls_number_reflns 17982
_refine_ls_number_restraints 4
_refine_ls_restrained_S_all 0.918
_refine_ls_R_factor_all 0.0840
_refine_ls_R_factor_gt 0.0564
_refine_ls_shift/su_max 0.001
_refine_ls_shift/su_mean 0.000
_refine_ls_structure_factor_coef Fsqd
_refine_ls_weighting_details 'w=1/[\s^2^(Fo^2^)+(0.0914P)^2^] where P=(Fo^2^+2Fc^2^)/3'
_refine_ls_weighting_scheme calc
_refine_ls_wR_factor_gt 0.1454
_refine_ls_wR_factor_ref 0.1626
_reflns_Friedel_coverage 0.387
_reflns_Friedel_fraction_full 0.413
_reflns_Friedel_fraction_max 0.386
_reflns_number_gt 10819
_reflns_number_total 17982
_reflns_threshold_expression 'I > 2\s(I)'
_cod_data_source_file c8tb00774h2.cif
_cod_data_source_block 171017_s5_sl
_cod_database_code 7237264
_shelx_shelxl_version_number 2014/7
_chemical_oxdiff_formula c12h12n2o3
_shelx_space_group_comment
;
The symmetry employed for this shelxl refinement is uniquely defined
by the following loop, which should always be used as a source of
symmetry information in preference to the above space-group names.
They are only intended as comments.
;
_shelx_estimated_absorpt_t_max 0.984
_shelx_estimated_absorpt_t_min 0.976
_reflns_odcompleteness_completeness 99.85
_reflns_odcompleteness_iscentric 1
_reflns_odcompleteness_theta 26.32
_olex2_refinement_description
;
1. Fixed Uiso
 At 1.2 times of:
  All C(H) groups, All C(H,H) groups
 At 1.5 times of:
  All C(H,H,H) groups
2. Restrained distances
 C31C-C32C
 1.5 with sigma of 0.02
3. Uiso/Uaniso restraints and constraints
Uanis(C32A) = Uanis(C32B) = Uanis(C32C) = Uanis(C32D)
4.a Secondary CH2 refined with riding coordinates:
 C15A(H15A,H15B), C31A(H31A,H31B), C15B(H15C,H15D), C31B(H31C,H31D), C15C(H15E,
 H15F), C31C(H31E,H31F), C15D(H15G,H15H), C31D(H31G,H31H)
4.b Aromatic/amide H refined with riding coordinates:
 C5A(H5A), C7A(H7A), C9A(H9A), C10A(H10A), C11A(H11A), C12A(H12A), C21A(H21A),
 C23A(H23A), C25A(H25A), C26A(H26A), C27A(H27A), C28A(H28A), C5B(H5B), C7B(H7B),
  C9B(H9B), C10B(H10B), C11B(H11B), C12B(H12B), C21B(H21B), C23B(H23B),
 C25B(H25B), C26B(H26B), C27B(H27B), C28B(H28B), C5C(H5C), C7C(H7C), C9C(H9C),
 C10C(H10C), C11C(H11C), C12C(H12C), C21C(H21C), C23C(H23C), C25C(H25C),
 C26C(H26C), C27C(H27C), C28C(H28C), C5D(H5D), C7D(H7D), C9D(H9D), C10D(H10D),
 C11D(H11D), C12D(H12D), C21D(H21D), C23D(H23D), C25D(H25D), C26D(H26D),
 C27D(H27D), C28D(H28D)
4.c Idealised Me refined as rotating group:
 C16A(H16A,H16B,H16C), C32A(H32A,H32B,H32C), C16B(H16D,H16E,H16F), C32B(H32D,
 H32E,H32F), C16C(H16G,H16H,H16I), C32C(H32G,H32H,H32I), C16D(H16J,H16K,H16L),
 C32D(H32J,H32K,H32L)
;
_olex2_submission_special_instructions 'No special instructions were received'

loop_
_space_group_symop_operation_xyz
'x, y, z'

loop_
_atom_site_label
_atom_site_type_symbol
_atom_site_fract_x
_atom_site_fract_y
_atom_site_fract_z
_atom_site_U_iso_or_equiv
_atom_site_adp_type
_atom_site_occupancy
_atom_site_site_symmetry_order
_atom_site_calc_flag
_atom_site_refinement_flags_posn
O1A O 1.0887(3) 0.8213(2) 0.11354(14) 0.0642(9) Uani 1 1 d .
O2A O 0.9291(4) 0.9296(3) 0.1090(2) 0.1091(15) Uani 1 1 d .
O3A O 0.9065(6) 1.1026(5) -0.0102(3) 0.178(3) Uani 1 1 d .
O4A O 1.0245(5) 1.0850(4) -0.0986(2) 0.158(3) Uani 1 1 d .
O5A O 1.1690(3) 0.5143(2) 0.14855(14) 0.0599(8) Uani 1 1 d .
O6A O 1.1443(3) 0.4049(3) 0.09714(18) 0.0883(12) Uani 1 1 d .
O7A O 0.9681(4) 0.2519(4) 0.2814(2) 0.1128(15) Uani 1 1 d .
O8A O 1.0653(5) 0.2310(4) 0.1809(3) 0.1203(18) Uani 1 1 d .
C1A C 1.2533(4) 0.6932(3) 0.1234(2) 0.0533(11) Uani 1 1 d .
C2A C 1.1916(4) 0.7838(3) 0.0850(2) 0.0563(12) Uani 1 1 d .
C3A C 1.0187(5) 0.9082(4) 0.0777(3) 0.0712(14) Uani 1 1 d .
C4A C 1.0621(5) 0.9641(4) 0.0069(3) 0.0702(14) Uani 1 1 d .
C5A C 1.1642(4) 0.9325(4) -0.0211(2) 0.0636(13) Uani 1 1 d .
H5A H 1.1907 0.9710 -0.0670 0.076 Uiso 1 1 calc R
C6A C 1.2359(4) 0.8404(3) 0.0170(2) 0.0545(11) Uani 1 1 d .
C7A C 1.3418(4) 0.8039(4) -0.0104(2) 0.0606(13) Uani 1 1 d .
H7A H 1.3716 0.8412 -0.0558 0.073 Uiso 1 1 calc R
C8A C 1.4052(4) 0.7134(4) 0.0276(2) 0.0603(12) Uani 1 1 d .
C9A C 1.5141(4) 0.6718(4) 0.0010(2) 0.0703(14) Uani 1 1 d .
H9A H 1.5453 0.7085 -0.0441 0.084 Uiso 1 1 calc R
C10A C 1.5735(5) 0.5838(5) 0.0368(3) 0.0894(18) Uani 1 1 d .
H10A H 1.6461 0.5587 0.0173 0.107 Uiso 1 1 calc R
C11A C 1.5299(5) 0.5276(5) 0.1032(3) 0.096(2) Uani 1 1 d .
H11A H 1.5722 0.4638 0.1284 0.115 Uiso 1 1 calc R
C12A C 1.4276(5) 0.5642(4) 0.1313(2) 0.0768(16) Uani 1 1 d .
H12A H 1.4001 0.5263 0.1771 0.092 Uiso 1 1 calc R
C13A C 1.3604(4) 0.6560(4) 0.0955(2) 0.0594(12) Uani 1 1 d .
C14A C 0.9884(5) 1.0555(4) -0.0341(3) 0.0851(17) Uani 1 1 d .
C15A C 0.9639(7) 1.1715(6) -0.1465(4) 0.140(3) Uani 1 1 d .
H15A H 0.9773 1.2392 -0.1455 0.168 Uiso 1 1 calc R
H15B H 0.8842 1.1726 -0.1352 0.168 Uiso 1 1 calc R
C16A C 1.0077(12) 1.1507(14) -0.2166(6) 0.291(10) Uani 1 1 d .
H16A H 1.0727 1.1815 -0.2368 0.436 Uiso 1 1 calc GR
H16B H 0.9515 1.1821 -0.2486 0.436 Uiso 1 1 calc GR
H16C H 1.0278 1.0747 -0.2104 0.436 Uiso 1 1 calc GR
C17A C 1.2032(4) 0.6392(4) 0.1960(2) 0.0547(12) Uani 1 1 d .
C18A C 1.1638(3) 0.5501(3) 0.2058(2) 0.0503(11) Uani 1 1 d .
C19A C 1.1310(4) 0.4272(4) 0.1508(3) 0.0623(13) Uani 1 1 d .
C20A C 1.0807(4) 0.3717(4) 0.2196(2) 0.0607(13) Uani 1 1 d .
C21A C 1.0718(4) 0.4099(4) 0.2765(2) 0.0599(13) Uani 1 1 d .
H21A H 1.0362 0.3752 0.3207 0.072 Uiso 1 1 calc R
C22A C 1.1124(3) 0.4974(3) 0.2728(2) 0.0536(12) Uani 1 1 d .
C23A C 1.1053(4) 0.5373(4) 0.3288(2) 0.0659(14) Uani 1 1 d .
H23A H 1.0716 0.5030 0.3739 0.079 Uiso 1 1 calc R
C24A C 1.1451(4) 0.6256(4) 0.3223(2) 0.0614(13) Uani 1 1 d .
C25A C 1.1366(5) 0.6668(5) 0.3801(2) 0.0776(16) Uani 1 1 d .
H25A H 1.1032 0.6324 0.4251 0.093 Uiso 1 1 calc R
C26A C 1.1742(5) 0.7530(5) 0.3730(3) 0.0865(17) Uani 1 1 d .
H26A H 1.1675 0.7803 0.4121 0.104 Uiso 1 1 calc R
C27A C 1.2244(6) 0.8022(5) 0.3052(3) 0.0893(18) Uani 1 1 d .
H27A H 1.2530 0.8623 0.3001 0.107 Uiso 1 1 calc R
C28A C 1.2334(5) 0.7685(4) 0.2484(3) 0.0753(15) Uani 1 1 d .
H28A H 1.2665 0.8056 0.2041 0.090 Uiso 1 1 calc R
C29A C 1.1943(4) 0.6783(3) 0.2533(2) 0.0582(12) Uani 1 1 d .
C30A C 1.0346(5) 0.2780(5) 0.2297(3) 0.0809(18) Uani 1 1 d .
C31A C 1.0066(13) 0.1509(9) 0.1837(6) 0.219(6) Uani 1 1 d .
H31A H 0.9317 0.1666 0.2087 0.263 Uiso 1 1 calc R
H31B H 0.9999 0.1529 0.1349 0.263 Uiso 1 1 calc R
C32A C 1.0515(9) 0.0653(10) 0.2131(6) 0.187(2) Uani 1 1 d .
H32A H 1.1245 0.0481 0.1873 0.281 Uiso 1 1 calc GR
H32B H 1.0083 0.0142 0.2148 0.281 Uiso 1 1 calc GR
H32C H 1.0586 0.0630 0.2614 0.281 Uiso 1 1 calc GR
O1B O 0.7719(3) 0.4491(2) 0.26186(14) 0.0607(8) Uani 1 1 d .
O2B O 0.7471(3) 0.3598(3) 0.19546(16) 0.0794(10) Uani 1 1 d .
O3B O 0.8899(5) 0.5437(4) 0.01291(19) 0.1310(19) Uani 1 1 d .
O4B O 0.8823(4) 0.3798(4) 0.0693(2) 0.1117(15) Uani 1 1 d .
O5B O 0.9106(2) 0.3712(2) 0.43108(14) 0.0597(8) Uani 1 1 d .
O6B O 1.0784(3) 0.2904(3) 0.45276(18) 0.0938(13) Uani 1 1 d .
O7B O 1.1023(4) 0.1272(4) 0.5767(2) 0.1181(17) Uani 1 1 d .
O8B O 0.9590(3) 0.0553(3) 0.6130(2) 0.1009(14) Uani 1 1 d .
C1B C 0.7882(3) 0.5402(3) 0.3388(2) 0.0488(10) Uani 1 1 d .
C2B C 0.8048(3) 0.5318(3) 0.2717(2) 0.0499(10) Uani 1 1 d .
C3B C 0.7864(4) 0.4301(4) 0.1971(2) 0.0597(12) Uani 1 1 d .
C4B C 0.8432(4) 0.4990(4) 0.1374(2) 0.0647(13) Uani 1 1 d .
C5B C 0.8684(4) 0.5822(4) 0.1459(2) 0.0637(13) Uani 1 1 d .
H5B H 0.9007 0.6289 0.1059 0.076 Uiso 1 1 calc R
C6B C 0.8486(4) 0.6042(3) 0.2130(2) 0.0563(12) Uani 1 1 d .
C7B C 0.8760(4) 0.6886(4) 0.2237(2) 0.0623(13) Uani 1 1 d .
H7B H 0.9061 0.7385 0.1847 0.075 Uiso 1 1 calc R
C8B C 0.8598(4) 0.7012(3) 0.2911(2) 0.0608(12) Uani 1 1 d .
C9B C 0.8853(5) 0.7913(4) 0.3035(3) 0.0788(15) Uani 1 1 d .
H9B H 0.9136 0.8424 0.2646 0.095 Uiso 1 1 calc R
C10B C 0.8699(6) 0.8038(5) 0.3681(4) 0.101(2) Uani 1 1 d .
H10B H 0.8863 0.8641 0.3745 0.121 Uiso 1 1 calc R
C11B C 0.8295(5) 0.7287(5) 0.4274(3) 0.0927(19) Uani 1 1 d .
H11B H 0.8207 0.7372 0.4736 0.111 Uiso 1 1 calc R
C12B C 0.8030(5) 0.6435(4) 0.4176(3) 0.0788(15) Uani 1 1 d .
H12B H 0.7742 0.5938 0.4572 0.095 Uiso 1 1 calc R
C13B C 0.8178(4) 0.6281(3) 0.3493(2) 0.0558(11) Uani 1 1 d .
C14B C 0.8722(5) 0.4775(6) 0.0674(3) 0.0827(17) Uani 1 1 d .
C15B C 0.9145(7) 0.3531(8) 0.0029(4) 0.134(3) Uani 1 1 d .
H15C H 0.8773 0.4102 -0.0343 0.161 Uiso 1 1 calc R
H15D H 0.8890 0.2884 0.0073 0.161 Uiso 1 1 calc R
C16B C 1.0351(9) 0.3360(10) -0.0201(5) 0.181(4) Uani 1 1 d .
H16D H 1.0539 0.2959 -0.0552 0.271 Uiso 1 1 calc GR
H16E H 1.0739 0.2968 0.0210 0.271 Uiso 1 1 calc GR
H16F H 1.0569 0.4040 -0.0412 0.271 Uiso 1 1 calc GR
C17B C 0.7371(3) 0.4628(3) 0.39903(19) 0.0477(10) Uani 1 1 d .
C18B C 0.7993(4) 0.3811(3) 0.44280(19) 0.0507(11) Uani 1 1 d .
C19B C 0.9819(4) 0.2920(4) 0.4716(2) 0.0630(13) Uani 1 1 d .
C20B C 0.9337(4) 0.2157(4) 0.5305(2) 0.0605(12) Uani 1 1 d .
C21B C 0.8258(4) 0.2247(3) 0.5424(2) 0.0568(12) Uani 1 1 d .
H21B H 0.7956 0.1744 0.5809 0.068 Uiso 1 1 calc R
C22B C 0.7529(4) 0.3063(3) 0.49982(19) 0.0472(10) Uani 1 1 d .
C23B C 0.6404(4) 0.3162(4) 0.5111(2) 0.0579(12) Uani 1 1 d .
H23B H 0.6083 0.2657 0.5483 0.069 Uiso 1 1 calc R
C24B C 0.5737(3) 0.3988(3) 0.4689(2) 0.0509(11) Uani 1 1 d .
C25B C 0.4573(4) 0.4111(4) 0.4824(2) 0.0719(14) Uani 1 1 d .
H25B H 0.4244 0.3621 0.5203 0.086 Uiso 1 1 calc R
C26B C 0.3929(5) 0.4947(5) 0.4400(3) 0.0844(17) Uani 1 1 d .
H26B H 0.3153 0.5038 0.4492 0.101 Uiso 1 1 calc R
C27B C 0.4406(5) 0.5654(4) 0.3842(3) 0.0809(16) Uani 1 1 d .
H27B H 0.3952 0.6218 0.3548 0.097 Uiso 1 1 calc R
C28B C 0.5508(4) 0.5556(4) 0.3705(2) 0.0662(13) Uani 1 1 d .
H28B H 0.5811 0.6062 0.3323 0.079 Uiso 1 1 calc R
C29B C 0.6213(4) 0.4730(3) 0.4112(2) 0.0534(11) Uani 1 1 d .
C30B C 1.0076(5) 0.1301(4) 0.5753(3) 0.0740(15) Uani 1 1 d .
C31B C 1.0243(5) -0.0343(5) 0.6609(4) 0.114(2) Uani 1 1 d .
H31C H 1.0823 -0.0749 0.6334 0.137 Uiso 1 1 calc R
H31D H 1.0592 -0.0093 0.6907 0.137 Uiso 1 1 calc R
C32B C 0.9469(8) -0.0991(9) 0.7047(6) 0.187(2) Uani 1 1 d .
H32D H 0.9507 -0.1575 0.6852 0.281 Uiso 1 1 calc GR
H32E H 0.8723 -0.0563 0.7051 0.281 Uiso 1 1 calc GR
H32F H 0.9657 -0.1268 0.7531 0.281 Uiso 1 1 calc GR
O1C O 0.5237(3) 0.7939(2) 0.81561(14) 0.0633(9) Uani 1 1 d .
O2C O 0.5352(4) 0.9135(3) 0.8635(2) 0.1123(16) Uani 1 1 d .
O3C O 0.6870(4) 1.0803(4) 0.6727(3) 0.1227(17) Uani 1 1 d .
O4C O 0.6226(5) 1.0764(4) 0.7816(3) 0.132(2) Uani 1 1 d .
O5C O 0.2910(3) 0.7303(2) 0.82943(14) 0.0637(9) Uani 1 1 d .
O6C O 0.1456(3) 0.8552(3) 0.81390(19) 0.0955(13) Uani 1 1 d .
O7C O -0.0058(4) 0.7439(4) 1.0123(2) 0.1131(15) Uani 1 1 d .
O8C O -0.0451(4) 0.8091(5) 0.9031(3) 0.1273(18) Uani 1 1 d .
C1C C 0.5024(4) 0.6605(4) 0.7711(2) 0.0575(12) Uani 1 1 d .
C2C C 0.5399(4) 0.7514(4) 0.7603(2) 0.0516(11) Uani 1 1 d .
C3C C 0.5553(4) 0.8855(4) 0.8106(2) 0.0645(13) Uani 1 1 d .
C4C C 0.6081(4) 0.9385(3) 0.7418(2) 0.0573(12) Uani 1 1 d .
C5C C 0.6276(4) 0.8952(4) 0.6895(2) 0.0627(13) Uani 1 1 d .
H5C H 0.6666 0.9282 0.6461 0.075 Uiso 1 1 calc R
C6C C 0.5932(4) 0.8005(4) 0.6941(2) 0.0541(11) Uani 1 1 d .
C7C C 0.6108(4) 0.7588(4) 0.6392(2) 0.0656(13) Uani 1 1 d .
H7C H 0.6488 0.7913 0.5952 0.079 Uiso 1 1 calc R
C8C C 0.5736(4) 0.6686(4) 0.6468(3) 0.0697(14) Uani 1 1 d .
C9C C 0.5872(6) 0.6250(6) 0.5885(3) 0.0934(18) Uani 1 1 d .
H9C H 0.6248 0.6565 0.5441 0.112 Uiso 1 1 calc R
C10C C 0.5472(8) 0.5405(7) 0.5962(4) 0.124(3) Uani 1 1 d .
H10C H 0.5553 0.5145 0.5563 0.149 Uiso 1 1 calc R
C11C C 0.4940(6) 0.4885(6) 0.6601(4) 0.107(2) Uani 1 1 d .
H11C H 0.4676 0.4275 0.6641 0.129 Uiso 1 1 calc R
C12C C 0.4807(5) 0.5281(5) 0.7180(3) 0.0883(17) Uani 1 1 d .
H12C H 0.4450 0.4935 0.7621 0.106 Uiso 1 1 calc R
C13C C 0.5185(4) 0.6173(4) 0.7124(2) 0.0605(12) Uani 1 1 d .
C14C C 0.6442(5) 1.0376(4) 0.7289(3) 0.0762(16) Uani 1 1 d .
C15C C 0.6536(11) 1.1806(7) 0.7699(6) 0.191(5) Uani 1 1 d .
H15E H 0.7340 1.1726 0.7569 0.229 Uiso 1 1 calc R
H15F H 0.6184 1.2327 0.7298 0.229 Uiso 1 1 calc R
C16C C 0.6252(16) 1.2152(10) 0.8242(8) 0.289(10) Uani 1 1 d .
H16G H 0.6545 1.2784 0.8157 0.434 Uiso 1 1 calc GR
H16H H 0.6543 1.1614 0.8652 0.434 Uiso 1 1 calc GR
H16I H 0.5450 1.2325 0.8336 0.434 Uiso 1 1 calc GR
C17C C 0.4546(4) 0.6053(4) 0.8416(2) 0.0594(12) Uani 1 1 d .
C18C C 0.3503(4) 0.6386(3) 0.8688(2) 0.0558(12) Uani 1 1 d .
C19C C 0.1849(4) 0.7743(4) 0.8520(2) 0.0646(13) Uani 1 1 d .
C20C C 0.1328(4) 0.7170(4) 0.9210(2) 0.0647(13) Uani 1 1 d .
C21C C 0.1908(4) 0.6280(4) 0.9581(2) 0.0713(15) Uani 1 1 d .
H21C H 0.1567 0.5919 1.0024 0.086 Uiso 1 1 calc R
C22C C 0.3014(4) 0.5839(4) 0.9349(2) 0.0674(14) Uani 1 1 d .
C23C C 0.3608(5) 0.4936(4) 0.9720(3) 0.0801(17) Uani 1 1 d .
H23C H 0.3268 0.4553 1.0155 0.096 Uiso 1 1 calc R
C24C C 0.4693(5) 0.4545(4) 0.9492(3) 0.0796(16) Uani 1 1 d .
C25C C 0.5347(7) 0.3615(5) 0.9869(3) 0.103(2) Uani 1 1 d .
H25C H 0.5027 0.3206 1.0301 0.124 Uiso 1 1 calc R
C26C C 0.6382(7) 0.3296(6) 0.9642(4) 0.120(3) Uani 1 1 d .
H26C H 0.6800 0.2677 0.9916 0.144 Uiso 1 1 calc R
C27C C 0.6862(7) 0.3852(5) 0.9009(3) 0.114(2) Uani 1 1 d .
H27C H 0.7611 0.3610 0.8850 0.137 Uiso 1 1 calc R
C28C C 0.6282(5) 0.4745(5) 0.8605(3) 0.0862(17) Uani 1 1 d .
H28C H 0.6629 0.5116 0.8169 0.103 Uiso 1 1 calc R
C29C C 0.5176(5) 0.5123(4) 0.8829(3) 0.0693(14) Uani 1 1 d .
C30C C 0.0229(5) 0.7572(5) 0.9496(3) 0.0857(17) Uani 1 1 d .
C31C C -0.1651(12) 0.8289(11) 0.9312(7) 0.294(11) Uani 1 1 d D
H31E H -0.2021 0.7786 0.9232 0.353 Uiso 1 1 calc R
H31F H -0.1758 0.8229 0.9825 0.353 Uiso 1 1 calc R
C32C C -0.1990(9) 0.9149(9) 0.8988(6) 0.187(2) Uani 1 1 d D
H32G H -0.1392 0.9432 0.8655 0.281 Uiso 1 1 calc GR
H32H H -0.2297 0.9587 0.9313 0.281 Uiso 1 1 calc GR
H32I H -0.2563 0.9147 0.8726 0.281 Uiso 1 1 calc GR
O1D O 0.4502(2) 0.1358(2) 0.59730(14) 0.0614(8) Uani 1 1 d .
O2D O 0.4402(3) 0.2454(3) 0.65842(17) 0.0869(12) Uani 1 1 d .
O3D O 0.2895(6) 0.0568(5) 0.8350(2) 0.184(3) Uani 1 1 d .
O4D O 0.3191(6) 0.2126(6) 0.7863(3) 0.164(3) Uani 1 1 d .
O5D O 0.6951(2) -0.0220(2) 0.51088(14) 0.0593(8) Uani 1 1 d .
O6D O 0.8347(3) -0.1347(3) 0.55521(19) 0.0874(12) Uani 1 1 d .
O7D O 1.0446(4) -0.1065(4) 0.4922(3) 0.1299(18) Uani 1 1 d .
O8D O 1.0492(3) 0.0523(4) 0.4281(2) 0.1183(16) Uani 1 1 d .
C1D C 0.4672(4) 0.0267(3) 0.5243(2) 0.0521(11) Uani 1 1 d .
C2D C 0.4268(4) 0.0489(3) 0.5873(2) 0.0553(12) Uani 1 1 d .
C3D C 0.4167(4) 0.1669(4) 0.6580(2) 0.0676(14) Uani 1 1 d .
C4D C 0.3511(4) 0.1013(5) 0.7148(2) 0.0710(15) Uani 1 1 d .
C5D C 0.3271(4) 0.0170(5) 0.7065(3) 0.0759(16) Uani 1 1 d .
H5D H 0.2870 -0.0251 0.7450 0.091 Uiso 1 1 calc R
C6D C 0.3592(3) -0.0133(4) 0.6414(2) 0.0584(12) Uani 1 1 d .
C7D C 0.3353(4) -0.0949(4) 0.6302(3) 0.0704(15) Uani 1 1 d .
H7D H 0.2933 -0.1372 0.6672 0.085 Uiso 1 1 calc R
C8D C 0.3695(4) -0.1222(4) 0.5652(3) 0.0690(14) Uani 1 1 d .
C9D C 0.3422(5) -0.2050(4) 0.5517(4) 0.0878(18) Uani 1 1 d .
H9D H 0.2967 -0.2459 0.5870 0.105 Uiso 1 1 calc R
C10D C 0.3785(6) -0.2294(5) 0.4897(4) 0.102(2) Uani 1 1 d .
H10D H 0.3551 -0.2847 0.4813 0.123 Uiso 1 1 calc R
C11D C 0.4503(6) -0.1745(5) 0.4376(3) 0.0945(19) Uani 1 1 d .
H11D H 0.4793 -0.1943 0.3952 0.113 Uiso 1 1 calc R
C12D C 0.4778(5) -0.0899(4) 0.4501(3) 0.0791(16) Uani 1 1 d .
H12D H 0.5242 -0.0505 0.4145 0.095 Uiso 1 1 calc R
C13D C 0.4404(4) -0.0615(4) 0.5116(3) 0.0635(13) Uani 1 1 d .
C14D C 0.3153(6) 0.1218(7) 0.7854(3) 0.101(2) Uani 1 1 d .
C15D C 0.2880(12) 0.2292(10) 0.8590(6) 0.230(7) Uani 1 1 d .
H15G H 0.2113 0.2217 0.8773 0.276 Uiso 1 1 calc R
H15H H 0.3368 0.1775 0.8922 0.276 Uiso 1 1 calc R
C16D C 0.2997(15) 0.3313(14) 0.8510(8) 0.313(11) Uani 1 1 d .
H16J H 0.3777 0.3342 0.8408 0.470 Uiso 1 1 calc GR
H16K H 0.2683 0.3512 0.8949 0.470 Uiso 1 1 calc GR
H16L H 0.2613 0.3801 0.8119 0.470 Uiso 1 1 calc GR
C17D C 0.5366(4) 0.0935(3) 0.4681(2) 0.0509(11) Uani 1 1 d .
C18D C 0.6473(4) 0.0681(3) 0.46298(19) 0.0501(11) Uani 1 1 d .
C19D C 0.8079(4) -0.0560(4) 0.5116(2) 0.0623(13) Uani 1 1 d .
C20D C 0.8762(4) 0.0107(4) 0.4607(2) 0.0537(11) Uani 1 1 d .
C21D C 0.8308(4) 0.0973(4) 0.4129(2) 0.0586(12) Uani 1 1 d .
H21D H 0.8774 0.1391 0.3795 0.070 Uiso 1 1 calc R
C22D C 0.7167(3) 0.1276(3) 0.41082(19) 0.0493(11) Uani 1 1 d .
C23D C 0.6683(4) 0.2151(3) 0.3625(2) 0.0556(12) Uani 1 1 d .
H23D H 0.7130 0.2563 0.3268 0.067 Uiso 1 1 calc R
C24D C 0.5537(4) 0.2443(4) 0.3654(2) 0.0569(11) Uani 1 1 d .
C25D C 0.5033(4) 0.3355(4) 0.3171(2) 0.0763(15) Uani 1 1 d .
H25D H 0.5473 0.3769 0.2809 0.092 Uiso 1 1 calc R
C26D C 0.3946(5) 0.3637(5) 0.3223(3) 0.098(2) Uani 1 1 d .
H26D H 0.3621 0.4251 0.2892 0.118 Uiso 1 1 calc R
C27D C 0.3258(5) 0.3049(5) 0.3756(3) 0.0870(17) Uani 1 1 d .
H27D H 0.2483 0.3265 0.3781 0.104 Uiso 1 1 calc R
C28D C 0.3713(4) 0.2182(4) 0.4227(2) 0.0676(14) Uani 1 1 d .
H28D H 0.3251 0.1796 0.4590 0.081 Uiso 1 1 calc R
C29D C 0.4874(4) 0.1829(4) 0.4196(2) 0.0537(11) Uani 1 1 d .
C30D C 0.9977(4) -0.0218(5) 0.4627(2) 0.0696(14) Uani 1 1 d .
C31D C 1.1663(5) 0.0303(6) 0.4257(4) 0.125(3) Uani 1 1 d .
H31G H 1.1951 -0.0464 0.4354 0.150 Uiso 1 1 calc R
H31H H 1.1859 0.0545 0.4625 0.150 Uiso 1 1 calc R
C32D C 1.2146(9) 0.0837(9) 0.3565(5) 0.187(2) Uani 1 1 d .
H32J H 1.1824 0.0715 0.3199 0.281 Uiso 1 1 calc GR
H32K H 1.2940 0.0566 0.3510 0.281 Uiso 1 1 calc GR
H32L H 1.2001 0.1593 0.3516 0.281 Uiso 1 1 calc GR

loop_
_atom_site_aniso_label
_atom_site_aniso_U_11
_atom_site_aniso_U_22
_atom_site_aniso_U_33
_atom_site_aniso_U_23
_atom_site_aniso_U_13
_atom_site_aniso_U_12
O1A 0.070(2) 0.0563(19) 0.0507(16) 0.0057(14) 0.0084(15) -0.0236(17)
O2A 0.101(3) 0.082(3) 0.097(3) 0.005(2) 0.025(2) -0.001(2)
O3A 0.156(5) 0.147(5) 0.122(4) 0.027(3) 0.021(4) 0.050(4)
O4A 0.150(5) 0.146(4) 0.079(3) 0.032(3) 0.007(3) 0.052(4)
O5A 0.069(2) 0.0575(19) 0.0444(16) 0.0026(14) 0.0055(14) -0.0283(16)
O6A 0.117(3) 0.099(3) 0.056(2) -0.017(2) 0.018(2) -0.063(3)
O7A 0.106(3) 0.108(3) 0.114(3) 0.001(3) 0.017(3) -0.066(3)
O8A 0.176(5) 0.091(3) 0.105(3) -0.030(3) 0.025(3) -0.076(3)
C1A 0.058(3) 0.052(3) 0.041(2) 0.0015(19) 0.003(2) -0.022(2)
C2A 0.063(3) 0.053(3) 0.050(2) -0.004(2) 0.001(2) -0.027(2)
C3A 0.063(3) 0.065(3) 0.069(3) -0.002(3) 0.008(3) -0.018(3)
C4A 0.077(4) 0.052(3) 0.068(3) 0.001(2) 0.000(3) -0.020(3)
C5A 0.077(4) 0.051(3) 0.055(3) 0.007(2) -0.009(2) -0.026(3)
C6A 0.067(3) 0.045(2) 0.044(2) 0.0051(19) -0.004(2) -0.022(2)
C7A 0.062(3) 0.068(3) 0.040(2) 0.010(2) -0.004(2) -0.024(2)
C8A 0.058(3) 0.071(3) 0.047(2) -0.002(2) -0.002(2) -0.026(3)
C9A 0.061(3) 0.089(4) 0.050(2) 0.001(3) -0.001(2) -0.028(3)
C10A 0.063(4) 0.111(5) 0.073(3) -0.005(3) -0.005(3) -0.008(3)
C11A 0.084(5) 0.115(5) 0.060(3) 0.018(3) -0.014(3) -0.016(4)
C12A 0.075(4) 0.088(4) 0.044(2) 0.009(2) 0.005(2) -0.019(3)
C13A 0.063(3) 0.063(3) 0.044(2) 0.004(2) -0.004(2) -0.026(2)
C14A 0.085(4) 0.058(3) 0.087(4) 0.006(3) 0.004(3) -0.013(3)
C15A 0.133(7) 0.114(6) 0.115(6) 0.030(5) -0.040(5) 0.019(5)
C16A 0.246(15) 0.40(2) 0.107(7) -0.032(10) -0.040(8) 0.108(14)
C17A 0.054(3) 0.057(3) 0.042(2) 0.003(2) -0.0024(19) -0.015(2)
C18A 0.048(3) 0.053(3) 0.037(2) 0.0002(19) 0.0070(18) -0.012(2)
C19A 0.055(3) 0.068(3) 0.056(3) -0.002(2) -0.002(2) -0.023(2)
C20A 0.050(3) 0.052(3) 0.064(3) 0.001(2) 0.006(2) -0.014(2)
C21A 0.053(3) 0.050(3) 0.048(3) 0.011(2) 0.011(2) -0.005(2)
C22A 0.043(3) 0.051(3) 0.045(2) 0.008(2) 0.0025(19) -0.004(2)
C23A 0.068(3) 0.060(3) 0.042(2) 0.009(2) 0.011(2) -0.005(3)
C24A 0.059(3) 0.070(3) 0.039(2) 0.002(2) -0.005(2) -0.005(2)
C25A 0.093(4) 0.072(4) 0.047(3) -0.010(2) 0.000(3) 0.004(3)
C26A 0.101(5) 0.086(4) 0.061(3) -0.015(3) -0.011(3) -0.003(3)
C27A 0.124(5) 0.069(3) 0.071(3) -0.011(3) -0.023(3) -0.015(3)
C28A 0.107(5) 0.057(3) 0.058(3) -0.005(2) -0.018(3) -0.017(3)
C29A 0.068(3) 0.052(3) 0.044(2) -0.002(2) -0.005(2) -0.010(2)
C30A 0.066(4) 0.065(4) 0.095(4) 0.014(3) -0.008(3) -0.033(3)
C31A 0.355(19) 0.126(8) 0.201(10) -0.003(7) -0.010(11) -0.164(11)
C32A 0.135(4) 0.190(5) 0.200(5) 0.002(4) -0.013(4) -0.046(4)
O1B 0.067(2) 0.0589(19) 0.0454(16) -0.0009(14) 0.0070(14) -0.0225(16)
O2B 0.097(3) 0.092(3) 0.0532(18) -0.0145(17) 0.0051(17) -0.045(2)
O3B 0.204(6) 0.126(4) 0.052(2) -0.003(2) 0.014(3) -0.064(4)
O4B 0.139(4) 0.118(4) 0.073(3) -0.032(2) 0.027(2) -0.042(3)
O5B 0.0463(19) 0.066(2) 0.0517(16) 0.0008(14) 0.0086(14) -0.0176(15)
O6B 0.055(2) 0.103(3) 0.088(2) 0.016(2) 0.0056(19) -0.019(2)
O7B 0.088(3) 0.105(3) 0.136(4) 0.027(3) -0.034(3) -0.036(3)
O8B 0.072(3) 0.081(3) 0.109(3) 0.034(2) -0.014(2) -0.017(2)
C1B 0.041(2) 0.048(2) 0.047(2) -0.0046(18) 0.0045(18) -0.0090(19)
C2B 0.046(3) 0.044(2) 0.052(2) -0.0043(19) 0.0015(19) -0.0126(19)
C3B 0.058(3) 0.068(3) 0.047(3) -0.004(2) -0.004(2) -0.019(2)
C4B 0.057(3) 0.086(4) 0.043(2) -0.009(2) 0.007(2) -0.020(3)
C5B 0.055(3) 0.074(3) 0.046(2) 0.004(2) 0.002(2) -0.018(2)
C6B 0.053(3) 0.052(3) 0.047(2) 0.0056(19) 0.0064(19) -0.014(2)
C7B 0.058(3) 0.053(3) 0.058(3) 0.007(2) 0.010(2) -0.020(2)
C8B 0.057(3) 0.045(3) 0.072(3) -0.006(2) 0.000(2) -0.017(2)
C9B 0.091(4) 0.057(3) 0.080(4) -0.005(3) 0.001(3) -0.026(3)
C10B 0.128(6) 0.076(4) 0.108(5) -0.033(3) 0.021(4) -0.054(4)
C11B 0.110(5) 0.085(4) 0.095(4) -0.043(3) 0.016(4) -0.040(4)
C12B 0.099(4) 0.063(3) 0.069(3) -0.010(3) 0.010(3) -0.035(3)
C13B 0.057(3) 0.044(2) 0.056(3) -0.0036(19) 0.000(2) -0.009(2)
C14B 0.088(4) 0.100(5) 0.054(3) -0.009(3) 0.004(3) -0.034(4)
C15B 0.144(8) 0.204(9) 0.080(4) -0.063(5) 0.017(4) -0.074(7)
C16B 0.157(9) 0.285(14) 0.139(7) -0.130(8) 0.037(6) -0.065(9)
C17B 0.045(2) 0.055(3) 0.0362(19) -0.0080(18) 0.0083(17) -0.015(2)
C18B 0.058(3) 0.057(3) 0.035(2) -0.0111(19) 0.0125(19) -0.025(2)
C19B 0.054(3) 0.065(3) 0.051(2) 0.003(2) 0.012(2) -0.019(2)
C20B 0.054(3) 0.066(3) 0.047(2) 0.001(2) 0.003(2) -0.016(2)
C21B 0.064(3) 0.051(3) 0.045(2) -0.0027(19) 0.013(2) -0.021(2)
C22B 0.051(3) 0.047(2) 0.0376(19) -0.0061(17) 0.0067(18) -0.016(2)
C23B 0.065(3) 0.063(3) 0.039(2) -0.004(2) 0.009(2) -0.028(2)
C24B 0.046(3) 0.057(3) 0.043(2) -0.0057(19) 0.0093(18) -0.021(2)
C25B 0.057(3) 0.079(3) 0.066(3) 0.002(3) 0.000(2) -0.024(3)
C26B 0.056(3) 0.110(5) 0.076(3) -0.008(3) 0.000(3) -0.028(3)
C27B 0.067(4) 0.082(4) 0.073(3) 0.003(3) -0.008(3) -0.012(3)
C28B 0.062(3) 0.063(3) 0.059(3) -0.001(2) 0.009(2) -0.018(3)
C29B 0.059(3) 0.049(2) 0.046(2) -0.0038(19) 0.005(2) -0.021(2)
C30B 0.062(4) 0.067(3) 0.067(3) 0.011(3) 0.002(3) -0.011(3)
C31B 0.091(5) 0.082(4) 0.131(5) 0.037(4) -0.033(4) -0.018(3)
C32B 0.135(4) 0.190(5) 0.200(5) 0.002(4) -0.013(4) -0.046(4)
O1C 0.087(3) 0.0592(19) 0.0423(15) -0.0055(14) 0.0116(15) -0.0393(18)
O2C 0.184(5) 0.099(3) 0.072(2) -0.028(2) 0.035(3) -0.096(3)
O3C 0.130(4) 0.091(3) 0.131(3) 0.001(3) 0.027(3) -0.069(3)
O4C 0.197(6) 0.099(4) 0.113(3) -0.021(3) 0.020(3) -0.098(4)
O5C 0.063(2) 0.066(2) 0.0501(16) -0.0009(15) 0.0096(15) -0.0251(17)
O6C 0.083(3) 0.083(3) 0.080(2) 0.011(2) 0.016(2) -0.008(2)
O7C 0.099(3) 0.147(4) 0.092(3) -0.032(3) 0.033(2) -0.061(3)
O8C 0.072(3) 0.168(5) 0.101(3) -0.010(3) 0.010(3) -0.002(3)
C1C 0.059(3) 0.062(3) 0.046(2) -0.011(2) -0.002(2) -0.012(2)
C2C 0.049(3) 0.060(3) 0.042(2) -0.009(2) 0.0026(19) -0.018(2)
C3C 0.081(4) 0.057(3) 0.054(3) -0.007(2) 0.012(2) -0.037(3)
C4C 0.058(3) 0.050(3) 0.054(3) 0.000(2) 0.004(2) -0.019(2)
C5C 0.058(3) 0.061(3) 0.051(3) 0.009(2) 0.009(2) -0.023(2)
C6C 0.047(3) 0.058(3) 0.045(2) -0.001(2) -0.0006(19) -0.009(2)
C7C 0.052(3) 0.089(4) 0.050(3) -0.017(3) 0.006(2) -0.018(3)
C8C 0.069(4) 0.072(3) 0.063(3) -0.029(3) -0.004(2) 0.003(3)
C9C 0.109(5) 0.101(5) 0.075(4) -0.039(3) -0.005(3) -0.016(4)
C10C 0.167(8) 0.129(7) 0.093(5) -0.068(5) -0.010(5) -0.017(6)
C11C 0.121(6) 0.093(5) 0.133(6) -0.058(4) -0.017(5) -0.035(4)
C12C 0.110(5) 0.082(4) 0.082(4) -0.034(3) -0.008(3) -0.025(4)
C13C 0.059(3) 0.056(3) 0.065(3) -0.019(2) -0.007(2) -0.008(2)
C14C 0.077(4) 0.059(3) 0.082(4) 0.001(3) 0.002(3) -0.031(3)
C15C 0.339(16) 0.107(7) 0.162(8) -0.027(6) -0.004(9) -0.143(9)
C16C 0.51(3) 0.195(13) 0.253(15) -0.114(12) 0.054(16) -0.241(17)
C17C 0.067(3) 0.052(3) 0.057(3) 0.000(2) -0.005(2) -0.028(2)
C18C 0.071(3) 0.050(3) 0.047(2) -0.007(2) -0.001(2) -0.027(2)
C19C 0.067(3) 0.064(3) 0.055(3) -0.007(2) 0.016(2) -0.030(3)
C20C 0.069(3) 0.068(3) 0.056(3) -0.009(2) 0.007(2) -0.035(3)
C21C 0.077(4) 0.078(4) 0.048(3) 0.000(2) 0.011(2) -0.034(3)
C22C 0.077(4) 0.076(3) 0.047(2) 0.006(2) -0.001(2) -0.045(3)
C23C 0.093(5) 0.079(4) 0.056(3) 0.009(3) 0.002(3) -0.039(3)
C24C 0.086(4) 0.059(3) 0.078(3) 0.005(3) -0.001(3) -0.024(3)
C25C 0.114(6) 0.073(4) 0.096(4) 0.027(3) -0.022(4) -0.028(4)
C26C 0.103(6) 0.089(5) 0.136(6) 0.016(4) -0.028(5) -0.012(4)
C27C 0.139(7) 0.079(4) 0.100(5) 0.010(4) -0.030(4) -0.012(4)
C28C 0.088(5) 0.087(4) 0.084(4) -0.020(3) -0.015(3) -0.019(3)
C29C 0.083(4) 0.053(3) 0.070(3) -0.008(2) 0.001(3) -0.028(3)
C30C 0.088(5) 0.088(4) 0.077(4) -0.019(3) 0.026(3) -0.044(4)
C31C 0.236(16) 0.223(13) 0.199(11) 0.085(11) 0.077(11) 0.086(11)
C32C 0.135(4) 0.190(5) 0.200(5) 0.002(4) -0.013(4) -0.046(4)
O1D 0.060(2) 0.064(2) 0.0490(16) -0.0023(14) 0.0144(14) -0.0247(16)
O2D 0.113(3) 0.082(3) 0.066(2) -0.0197(19) 0.0253(19) -0.050(2)
O3D 0.274(8) 0.232(6) 0.057(2) -0.019(3) 0.060(3) -0.160(6)
O4D 0.217(7) 0.184(6) 0.108(4) -0.075(4) 0.093(4) -0.117(5)
O5D 0.0479(19) 0.067(2) 0.0547(16) 0.0013(15) 0.0013(13) -0.0265(15)
O6D 0.062(2) 0.089(3) 0.084(2) 0.015(2) -0.0032(18) -0.022(2)
O7D 0.065(3) 0.089(3) 0.189(5) 0.011(3) 0.004(3) -0.012(2)
O8D 0.059(3) 0.113(3) 0.153(4) 0.027(3) -0.016(2) -0.042(2)
C1D 0.048(3) 0.052(3) 0.051(2) -0.0026(19) 0.0041(19) -0.024(2)
C2D 0.042(3) 0.054(3) 0.057(3) 0.005(2) -0.002(2) -0.017(2)
C3D 0.063(3) 0.078(4) 0.049(3) -0.001(2) 0.010(2) -0.025(3)
C4D 0.063(3) 0.090(4) 0.046(2) 0.005(2) 0.008(2) -0.033(3)
C5D 0.057(3) 0.083(4) 0.060(3) 0.021(3) 0.003(2) -0.024(3)
C6D 0.038(3) 0.066(3) 0.056(3) 0.008(2) -0.001(2) -0.018(2)
C7D 0.048(3) 0.059(3) 0.089(4) 0.013(3) -0.006(3) -0.029(2)
C8D 0.051(3) 0.055(3) 0.097(4) -0.003(3) -0.019(3) -0.020(2)
C9D 0.073(4) 0.065(4) 0.130(5) -0.009(3) -0.023(4) -0.039(3)
C10D 0.108(5) 0.075(4) 0.140(6) -0.023(4) -0.032(5) -0.042(4)
C11D 0.105(5) 0.082(4) 0.108(4) -0.023(3) -0.025(4) -0.035(4)
C12D 0.087(4) 0.071(3) 0.083(4) -0.012(3) -0.014(3) -0.032(3)
C13D 0.049(3) 0.060(3) 0.076(3) 0.001(2) -0.012(2) -0.022(2)
C14D 0.105(5) 0.129(6) 0.064(3) -0.012(4) 0.020(3) -0.058(5)
C15D 0.317(17) 0.244(13) 0.166(9) -0.135(9) 0.141(10) -0.157(13)
C16D 0.40(2) 0.334(19) 0.303(17) -0.233(16) 0.214(16) -0.259(19)
C17D 0.054(3) 0.056(3) 0.045(2) -0.006(2) -0.0036(19) -0.029(2)
C18D 0.052(3) 0.055(3) 0.0374(19) 0.0004(18) 0.0036(18) -0.025(2)
C19D 0.047(3) 0.071(3) 0.062(3) -0.007(3) 0.000(2) -0.019(2)
C20D 0.045(3) 0.065(3) 0.049(2) -0.012(2) 0.0035(19) -0.020(2)
C21D 0.057(3) 0.070(3) 0.051(2) -0.016(2) 0.011(2) -0.032(2)
C22D 0.046(3) 0.062(3) 0.043(2) -0.009(2) 0.0024(18) -0.029(2)
C23D 0.053(3) 0.064(3) 0.044(2) -0.004(2) 0.0103(19) -0.028(2)
C24D 0.058(3) 0.061(3) 0.044(2) -0.004(2) 0.002(2) -0.019(2)
C25D 0.064(4) 0.088(4) 0.063(3) 0.006(3) -0.001(2) -0.030(3)
C26D 0.071(4) 0.101(5) 0.084(4) 0.025(3) -0.003(3) -0.019(3)
C27D 0.067(4) 0.090(4) 0.081(3) 0.013(3) -0.014(3) -0.017(3)
C28D 0.063(3) 0.074(3) 0.055(3) 0.007(2) -0.002(2) -0.029(3)
C29D 0.049(3) 0.067(3) 0.041(2) -0.006(2) 0.0041(18) -0.025(2)
C30D 0.056(3) 0.079(4) 0.065(3) -0.007(3) 0.005(2) -0.024(3)
C31D 0.055(4) 0.117(5) 0.164(6) 0.030(5) -0.019(4) -0.033(4)
C32D 0.135(4) 0.190(5) 0.200(5) 0.002(4) -0.013(4) -0.046(4)

loop_
_atom_type_symbol
_atom_type_description
_atom_type_scat_dispersion_real
_atom_type_scat_dispersion_imag
_atom_type_scat_source
C C 0.0033 0.0016 'International Tables Vol C Tables 4.2.6.8 and 6.1.1.4'
H H 0.0000 0.0000 'International Tables Vol C Tables 4.2.6.8 and 6.1.1.4'
O O 0.0106 0.0060 'International Tables Vol C Tables 4.2.6.8 and 6.1.1.4'

loop_
_geom_angle_atom_site_label_1
_geom_angle_atom_site_label_2
_geom_angle_atom_site_label_3
_geom_angle
C2A O1A C3A 123.5(3)
C14A O4A C15A 121.5(6)
C18A O5A C19A 124.6(3)
C30A O8A C31A 116.9(7)
C2A C1A C13A 119.7(3)
C2A C1A C17A 118.2(4)
C13A C1A C17A 122.1(4)
O1A C2A C1A 119.3(3)
O1A C2A C6A 119.8(4)
C1A C2A C6A 120.8(4)
O1A C3A C4A 116.7(5)
O2A C3A O1A 115.8(4)
O2A C3A C4A 127.5(5)
C3A C4A C14A 118.3(5)
C5A C4A C3A 121.2(5)
C5A C4A C14A 120.5(4)
C4A C5A C6A 121.2(4)
C2A C6A C5A 117.3(4)
C7A C6A C2A 119.4(4)
C7A C6A C5A 123.2(4)
C6A C7A C8A 120.5(4)
C7A C8A C9A 122.5(4)
C7A C8A C13A 120.0(4)
C9A C8A C13A 117.5(4)
C10A C9A C8A 122.3(4)
C9A C10A C11A 120.3(6)
C12A C11A C10A 119.7(5)
C11A C12A C13A 122.5(4)
C1A C13A C8A 119.5(4)
C1A C13A C12A 122.9(4)
C12A C13A C8A 117.6(4)
O3A C14A O4A 120.8(6)
O3A C14A C4A 125.4(6)
O4A C14A C4A 113.6(6)
O4A C15A C16A 103.0(7)
C18A C17A C1A 119.7(4)
C18A C17A C29A 119.0(3)
C29A C17A C1A 121.3(4)
O5A C18A C17A 118.7(3)
O5A C18A C22A 119.0(4)
C17A C18A C22A 122.2(4)
O5A C19A C20A 116.5(5)
O6A C19A O5A 116.3(4)
O6A C19A C20A 127.2(5)
C19A C20A C30A 122.4(5)
C21A C20A C19A 118.9(4)
C21A C20A C30A 118.7(4)
C20A C21A C22A 123.2(4)
C21A C22A C18A 117.7(4)
C23A C22A C18A 117.6(4)
C23A C22A C21A 124.6(4)
C22A C23A C24A 122.6(4)
C23A C24A C25A 122.3(4)
C23A C24A C29A 118.3(4)
C25A C24A C29A 119.5(5)
C26A C25A C24A 121.8(5)
C25A C26A C27A 117.9(6)
C28A C27A C26A 123.3(6)
C27A C28A C29A 120.7(5)
C17A C29A C24A 120.3(4)
C17A C29A C28A 122.9(4)
C28A C29A C24A 116.8(4)
O7A C30A O8A 123.8(6)
O7A C30A C20A 119.7(7)
O8A C30A C20A 116.5(5)
C32A C31A O8A 112.3(14)
C3B O1B C2B 122.7(3)
C14B O4B C15B 117.3(5)
C18B O5B C19B 123.8(3)
C30B O8B C31B 116.9(4)
C2B C1B C13B 117.3(3)
C2B C1B C17B 121.2(4)
C13B C1B C17B 121.4(4)
O1B C2B C6B 119.5(4)
C1B C2B O1B 116.8(3)
C1B C2B C6B 123.6(4)
O1B C3B C4B 117.5(4)
O2B C3B O1B 115.4(4)
O2B C3B C4B 127.0(5)
C3B C4B C14B 121.0(5)
C5B C4B C3B 119.6(4)
C5B C4B C14B 119.4(4)
C4B C5B C6B 122.3(4)
C2B C6B C5B 117.8(4)
C7B C6B C2B 118.6(4)
C7B C6B C5B 123.6(4)
C6B C7B C8B 120.0(4)
C7B C8B C9B 121.1(4)
C7B C8B C13B 121.1(4)
C13B C8B C9B 117.7(5)
C10B C9B C8B 121.4(5)
C9B C10B C11B 120.9(5)
C12B C11B C10B 119.2(6)
C11B C12B C13B 121.3(4)
C8B C13B C1B 119.3(4)
C8B C13B C12B 119.4(4)
C12B C13B C1B 121.2(4)
O3B C14B O4B 122.0(6)
O3B C14B C4B 123.3(6)
O4B C14B C4B 114.7(5)
O4B C15B C16B 113.8(6)
C18B C17B C1B 121.5(4)
C18B C17B C29B 118.6(3)
C29B C17B C1B 119.9(4)
O5B C18B C17B 118.6(3)
O5B C18B C22B 118.9(4)
C17B C18B C22B 122.5(4)
O5B C19B C20B 117.1(4)
O6B C19B O5B 116.3(3)
O6B C19B C20B 126.5(4)
C19B C20B C30B 118.5(4)
C21B C20B C19B 119.5(4)
C21B C20B C30B 121.9(4)
C20B C21B C22B 123.0(4)
C18B C22B C21B 117.7(4)
C23B C22B C18B 118.6(4)
C23B C22B C21B 123.7(3)
C22B C23B C24B 120.9(3)
C23B C24B C25B 120.8(4)
C23B C24B C29B 120.0(4)
C25B C24B C29B 119.2(4)
C26B C25B C24B 119.6(4)
C25B C26B C27B 120.3(5)
C28B C27B C26B 121.2(5)
C27B C28B C29B 121.7(4)
C17B C29B C24B 119.3(4)
C28B C29B C17B 122.6(3)
C28B C29B C24B 118.0(4)
O7B C30B O8B 122.4(5)
O7B C30B C20B 125.7(5)
O8B C30B C20B 111.9(5)
C32B C31B O8B 105.9(6)
C2C O1C C3C 123.3(3)
C14C O4C C15C 117.1(6)
C19C O5C C18C 123.3(3)
C30C O8C C31C 116.7(6)
C2C C1C C13C 117.8(4)
C2C C1C C17C 121.3(4)
C13C C1C C17C 120.7(4)
O1C C2C C1C 118.3(3)
O1C C2C C6C 120.0(4)
C1C C2C C6C 121.7(4)
O1C C3C C4C 117.2(4)
O2C C3C O1C 115.8(4)
O2C C3C C4C 127.0(4)
C3C C4C C14C 122.7(5)
C5C C4C C3C 119.3(4)
C5C C4C C14C 117.9(4)
C4C C5C C6C 123.6(4)
C2C C6C C5C 116.4(4)
C7C C6C C2C 120.7(4)
C7C C6C C5C 122.9(4)
C6C C7C C8C 120.0(4)
C7C C8C C9C 121.2(5)
C7C C8C C13C 121.0(4)
C13C C8C C9C 117.7(5)
C10C C9C C8C 120.3(6)
C9C C10C C11C 123.0(6)
C12C C11C C10C 118.2(6)
C13C C12C C11C 121.2(6)
C8C C13C C1C 118.7(4)
C12C C13C C1C 121.6(4)
C12C C13C C8C 119.7(5)
O3C C14C O4C 122.5(6)
O3C C14C C4C 122.2(6)
O4C C14C C4C 115.2(4)
C16C C15C O4C 112.8(9)
C18C C17C C1C 121.9(4)
C18C C17C C29C 117.9(4)
C29C C17C C1C 120.2(5)
O5C C18C C22C 119.8(4)
C17C C18C O5C 117.6(3)
C17C C18C C22C 122.6(4)
O5C C19C C20C 117.2(4)
O6C C19C O5C 115.9(4)
O6C C19C C20C 126.9(5)
C21C C20C C19C 118.8(5)
C21C C20C C30C 119.8(4)
C30C C20C C19C 121.4(5)
C20C C21C C22C 123.6(4)
C18C C22C C21C 117.2(4)
C23C C22C C18C 118.7(5)
C23C C22C C21C 124.1(4)
C22C C23C C24C 122.8(4)
C23C C24C C25C 124.6(5)
C23C C24C C29C 117.5(5)
C25C C24C C29C 118.0(6)
C26C C25C C24C 122.3(6)
C25C C26C C27C 120.4(6)
C28C C27C C26C 121.0(7)
C27C C28C C29C 120.7(6)
C17C C29C C24C 120.4(5)
C28C C29C C17C 122.0(4)
C28C C29C C24C 117.6(5)
O7C C30C O8C 121.6(6)
O7C C30C C20C 122.7(7)
O8C C30C C20C 115.7(5)
C32C C31C O8C 104.0(11)
C3D O1D C2D 124.3(3)
C14D O4D C15D 113.1(6)
C18D O5D C19D 123.7(3)
C30D O8D C31D 118.2(5)
C2D C1D C13D 118.7(4)
C2D C1D C17D 121.2(4)
C13D C1D C17D 120.0(4)
O1D C2D C6D 120.1(4)
C1D C2D O1D 117.7(3)
C1D C2D C6D 122.2(4)
O1D C3D C4D 115.9(5)
O2D C3D O1D 116.9(4)
O2D C3D C4D 127.1(5)
C3D C4D C14D 121.7(5)
C5D C4D C3D 121.0(5)
C5D C4D C14D 117.2(4)
C4D C5D C6D 122.8(4)
C2D C6D C5D 115.7(4)
C7D C6D C2D 119.3(5)
C7D C6D C5D 124.9(4)
C6D C7D C8D 122.9(4)
C7D C8D C13D 117.6(4)
C9D C8D C7D 123.7(5)
C9D C8D C13D 118.7(6)
C10D C9D C8D 121.7(6)
C9D C10D C11D 121.0(6)
C12D C11D C10D 117.9(6)
C13D C12D C11D 122.5(5)
C1D C13D C8D 119.2(5)
C12D C13D C1D 122.7(4)
C12D C13D C8D 118.1(5)
O3D C14D O4D 124.4(7)
O3D C14D C4D 121.2(8)
O4D C14D C4D 114.3(5)
C16D C15D O4D 105.8(9)
C18D C17D C1D 120.9(4)
C18D C17D C29D 118.8(3)
C29D C17D C1D 120.2(4)
O5D C18D C22D 118.4(4)
C17D C18D O5D 118.2(3)
C17D C18D C22D 123.4(4)
O5D C19D C20D 116.4(4)
O6D C19D O5D 114.9(4)
O6D C19D C20D 128.6(5)
C19D C20D C30D 117.4(4)
C21D C20D C19D 120.4(4)
C21D C20D C30D 122.2(4)
C20D C21D C22D 122.3(4)
C21D C22D C18D 118.6(4)
C23D C22D C18D 117.8(4)
C23D C22D C21D 123.5(3)
C22D C23D C24D 120.8(3)
C23D C24D C25D 121.2(4)
C23D C24D C29D 119.2(4)
C25D C24D C29D 119.6(4)
C26D C25D C24D 120.2(4)
C25D C26D C27D 121.9(5)
C28D C27D C26D 119.3(5)
C27D C28D C29D 121.6(4)
C17D C29D C24D 119.9(4)
C17D C29D C28D 122.7(3)
C24D C29D C28D 117.4(4)
O7D C30D O8D 121.7(5)
O7D C30D C20D 125.3(5)
O8D C30D C20D 113.1(5)
O8D C31D C32D 109.4(6)

loop_
_geom_bond_atom_site_label_1
_geom_bond_atom_site_label_2
_geom_bond_distance
O1A C2A 1.361(6)
O1A C3A 1.383(6)
O2A C3A 1.199(6)
O3A C14A 1.177(7)
O4A C14A 1.257(7)
O4A C15A 1.430(7)
O5A C18A 1.365(5)
O5A C19A 1.381(6)
O6A C19A 1.177(6)
O7A C30A 1.222(7)
O8A C30A 1.279(7)
O8A C31A 1.455(10)
C1A C2A 1.379(6)
C1A C13A 1.396(6)
C1A C17A 1.506(5)
C2A C6A 1.425(5)
C3A C4A 1.460(6)
C4A C5A 1.329(7)
C4A C14A 1.481(7)
C5A C6A 1.449(6)
C6A C7A 1.380(6)
C7A C8A 1.385(6)
C8A C9A 1.423(7)
C8A C13A 1.430(5)
C9A C10A 1.325(7)
C10A C11A 1.399(7)
C11A C12A 1.348(8)
C12A C13A 1.402(6)
C15A C16A 1.491(13)
C17A C18A 1.376(6)
C17A C29A 1.386(6)
C18A C22A 1.428(5)
C19A C20A 1.461(6)
C20A C21A 1.371(7)
C20A C30A 1.481(7)
C21A C22A 1.395(7)
C22A C23A 1.373(6)
C23A C24A 1.384(7)
C24A C25A 1.413(7)
C24A C29A 1.445(6)
C25A C26A 1.338(8)
C26A C27A 1.418(8)
C27A C28A 1.330(7)
C28A C29A 1.413(7)
C31A C32A 1.188(13)
O1B C2B 1.380(5)
O1B C3B 1.370(5)
O2B C3B 1.201(5)
O3B C14B 1.207(6)
O4B C14B 1.300(7)
O4B C15B 1.444(8)
O5B C18B 1.366(5)
O5B C19B 1.380(5)
O6B C19B 1.206(5)
O7B C30B 1.198(6)
O8B C30B 1.286(6)
O8B C31B 1.477(6)
C1B C2B 1.357(6)
C1B C13B 1.431(6)
C1B C17B 1.497(5)
C2B C6B 1.404(5)
C3B C4B 1.463(6)
C4B C5B 1.324(7)
C4B C14B 1.479(7)
C5B C6B 1.431(6)
C6B C7B 1.373(6)
C7B C8B 1.384(6)
C8B C9B 1.453(7)
C8B C13B 1.394(6)
C9B C10B 1.328(8)
C10B C11B 1.414(8)
C11B C12B 1.371(7)
C12B C13B 1.417(6)
C15B C16B 1.491(11)
C17B C18B 1.365(6)
C17B C29B 1.420(6)
C18B C22B 1.418(5)
C19B C20B 1.459(6)
C20B C21B 1.325(6)
C20B C30B 1.478(7)
C21B C22B 1.426(6)
C22B C23B 1.381(6)
C23B C24B 1.385(6)
C24B C25B 1.426(6)
C24B C29B 1.427(5)
C25B C26B 1.378(7)
C26B C27B 1.382(7)
C27B C28B 1.353(7)
C28B C29B 1.397(6)
C31B C32B 1.462(10)
O1C C2C 1.363(5)
O1C C3C 1.379(5)
O2C C3C 1.198(6)
O3C C14C 1.190(6)
O4C C14C 1.279(7)
O4C C15C 1.511(8)
O5C C18C 1.381(5)
O5C C19C 1.380(6)
O6C C19C 1.186(5)
O7C C30C 1.207(7)
O8C C30C 1.310(7)
O8C C31C 1.505(13)
C1C C2C 1.382(6)
C1C C13C 1.433(6)
C1C C17C 1.472(6)
C2C C6C 1.411(5)
C3C C4C 1.461(6)
C4C C5C 1.313(6)
C4C C14C 1.472(7)
C5C C6C 1.440(7)
C6C C7C 1.349(6)
C7C C8C 1.385(7)
C8C C9C 1.433(7)
C8C C13C 1.422(7)
C9C C10C 1.331(9)
C10C C11C 1.392(10)
C11C C12C 1.392(8)
C12C C13C 1.386(7)
C15C C16C 1.272(14)
C17C C18C 1.351(7)
C17C C29C 1.427(7)
C18C C22C 1.413(5)
C19C C20C 1.480(6)
C20C C21C 1.335(7)
C20C C30C 1.440(8)
C21C C22C 1.431(7)
C22C C23C 1.353(7)
C23C C24C 1.388(8)
C24C C25C 1.414(8)
C24C C29C 1.428(6)
C25C C26C 1.313(9)
C26C C27C 1.374(9)
C27C C28C 1.364(8)
C28C C29C 1.404(8)
C31C C32C 1.171(11)
O1D C2D 1.376(5)
O1D C3D 1.368(6)
O2D C3D 1.187(6)
O3D C14D 1.164(7)
O4D C14D 1.261(8)
O4D C15D 1.504(10)
O5D C18D 1.389(5)
O5D C19D 1.392(5)
O6D C19D 1.178(5)
O7D C30D 1.189(6)
O8D C30D 1.285(6)
O8D C31D 1.436(7)
C1D C2D 1.362(6)
C1D C13D 1.437(7)
C1D C17D 1.502(5)
C2D C6D 1.437(5)
C3D C4D 1.471(6)
C4D C5D 1.330(8)
C4D C14D 1.490(8)
C5D C6D 1.442(7)
C6D C7D 1.320(7)
C7D C8D 1.423(7)
C8D C9D 1.379(8)
C8D C13D 1.448(6)
C9D C10D 1.351(9)
C10D C11D 1.403(9)
C11D C12D 1.392(8)
C12D C13D 1.368(7)
C15D C16D 1.399(14)
C17D C18D 1.352(6)
C17D C29D 1.395(6)
C18D C22D 1.416(5)
C19D C20D 1.448(6)
C20D C21D 1.351(6)
C20D C30D 1.500(7)
C21D C22D 1.409(6)
C22D C23D 1.375(6)
C23D C24D 1.404(6)
C24D C25D 1.413(6)
C24D C29D 1.422(5)
C25D C26D 1.330(7)
C26D C27D 1.416(7)
C27D C28D 1.345(6)
C28D C29D 1.427(6)
C31D C32D 1.449(10)

loop_
_geom_torsion_atom_site_label_1
_geom_torsion_atom_site_label_2
_geom_torsion_atom_site_label_3
_geom_torsion_atom_site_label_4
_geom_torsion
O1A C2A C6A C5A -4.7(6)
O1A C2A C6A C7A 177.6(4)
O1A C3A C4A C5A -0.1(8)
O1A C3A C4A C14A 178.0(5)
O2A C3A C4A C5A 178.9(6)
O2A C3A C4A C14A -2.9(9)
O5A C18A C22A C21A 1.3(6)
O5A C18A C22A C23A -177.9(4)
O5A C19A C20A C21A 1.6(6)
O5A C19A C20A C30A 178.9(4)
O6A C19A C20A C21A -179.8(5)
O6A C19A C20A C30A -2.4(8)
C1A C2A C6A C5A 177.6(4)
C1A C2A C6A C7A -0.1(7)
C1A C17A C18A O5A -1.6(6)
C1A C17A C18A C22A -178.0(4)
C1A C17A C29A C24A 179.5(4)
C1A C17A C29A C28A -1.6(7)
C2A O1A C3A O2A 177.5(5)
C2A O1A C3A C4A -3.3(7)
C2A C1A C13A C8A 0.8(7)
C2A C1A C13A C12A -179.5(5)
C2A C1A C17A C18A 103.1(5)
C2A C1A C17A C29A -76.0(6)
C2A C6A C7A C8A -0.2(7)
C3A O1A C2A C1A -176.5(4)
C3A O1A C2A C6A 5.8(7)
C3A C4A C5A C6A 0.9(8)
C3A C4A C14A O3A 18.4(11)
C3A C4A C14A O4A -166.2(6)
C4A C5A C6A C2A 1.4(7)
C4A C5A C6A C7A 179.1(5)
C5A C4A C14A O3A -163.5(8)
C5A C4A C14A O4A 12.0(9)
C5A C6A C7A C8A -177.8(4)
C6A C7A C8A C9A 178.9(5)
C6A C7A C8A C13A 0.8(7)
C7A C8A C9A C10A -178.3(5)
C7A C8A C13A C1A -1.1(7)
C7A C8A C13A C12A 179.2(5)
C8A C9A C10A C11A 0.2(10)
C9A C8A C13A C1A -179.3(5)
C9A C8A C13A C12A 1.0(7)
C9A C10A C11A C12A -1.1(10)
C10A C11A C12A C13A 2.0(10)
C11A C12A C13A C1A 178.4(6)
C11A C12A C13A C8A -2.0(9)
C13A C1A C2A O1A -177.9(4)
C13A C1A C2A C6A -0.2(7)
C13A C1A C17A C18A -78.9(6)
C13A C1A C17A C29A 102.0(6)
C13A C8A C9A C10A -0.2(8)
C14A O4A C15A C16A -156.5(11)
C14A C4A C5A C6A -177.2(5)
C15A O4A C14A O3A -4.9(13)
C15A O4A C14A C4A 179.4(7)
C17A C1A C2A O1A 0.2(6)
C17A C1A C2A C6A 177.9(4)
C17A C1A C13A C8A -177.2(4)
C17A C1A C13A C12A 2.5(8)
C17A C18A C22A C21A 177.7(4)
C17A C18A C22A C23A -1.4(6)
C18A O5A C19A O6A -177.9(4)
C18A O5A C19A C20A 0.9(6)
C18A C17A C29A C24A 0.4(7)
C18A C17A C29A C28A 179.3(4)
C18A C22A C23A C24A 0.3(7)
C19A O5A C18A C17A -178.9(4)
C19A O5A C18A C22A -2.3(6)
C19A C20A C21A C22A -2.6(7)
C19A C20A C30A O7A -159.8(5)
C19A C20A C30A O8A 17.8(8)
C20A C21A C22A C18A 1.2(6)
C20A C21A C22A C23A -179.7(4)
C21A C20A C30A O7A 17.5(7)
C21A C20A C30A O8A -164.8(5)
C21A C22A C23A C24A -178.8(4)
C22A C23A C24A C25A 179.4(4)
C22A C23A C24A C29A 1.1(7)
C23A C24A C25A C26A -179.2(5)
C23A C24A C29A C17A -1.5(7)
C23A C24A C29A C28A 179.6(4)
C24A C25A C26A C27A -0.5(9)
C25A C24A C29A C17A -179.8(4)
C25A C24A C29A C28A 1.2(7)
C25A C26A C27A C28A 1.6(9)
C26A C27A C28A C29A -1.3(9)
C27A C28A C29A C17A -179.1(5)
C27A C28A C29A C24A -0.1(8)
C29A C17A C18A O5A 177.5(4)
C29A C17A C18A C22A 1.1(6)
C29A C24A C25A C26A -0.9(8)
C30A O8A C31A C32A -94.9(13)
C30A C20A C21A C22A 179.9(4)
C31A O8A C30A O7A 8.0(11)
C31A O8A C30A C20A -169.5(7)
O1B C2B C6B C5B -6.7(6)
O1B C2B C6B C7B 177.0(4)
O1B C3B C4B C5B -6.7(7)
O1B C3B C4B C14B 173.7(4)
O2B C3B C4B C5B 170.5(5)
O2B C3B C4B C14B -9.1(8)
O5B C18B C22B C21B 0.4(6)
O5B C18B C22B C23B -179.5(4)
O5B C19B C20B C21B 0.4(7)
O5B C19B C20B C30B -179.7(4)
O6B C19B C20B C21B -176.1(5)
O6B C19B C20B C30B 3.8(9)
C1B C2B C6B C5B 176.0(4)
C1B C2B C6B C7B -0.3(7)
C1B C17B C18B O5B 0.5(6)
C1B C17B C18B C22B -179.5(4)
C1B C17B C29B C24B -179.9(4)
C1B C17B C29B C28B -2.3(7)
C2B O1B C3B O2B -175.1(4)
C2B O1B C3B C4B 2.5(6)
C2B C1B C13B C8B 1.2(6)
C2B C1B C13B C12B 179.7(4)
C2B C1B C17B C18B 98.6(5)
C2B C1B C17B C29B -80.9(5)
C2B C6B C7B C8B -0.3(7)
C3B O1B C2B C1B -178.4(4)
C3B O1B C2B C6B 4.2(6)
C3B C4B C5B C6B 4.2(8)
C3B C4B C14B O3B 158.4(6)
C3B C4B C14B O4B -24.5(7)
C4B C5B C6B C2B 2.5(7)
C4B C5B C6B C7B 178.6(5)
C5B C4B C14B O3B -21.1(9)
C5B C4B C14B O4B 155.9(5)
C5B C6B C7B C8B -176.3(4)
C6B C7B C8B C9B -178.3(5)
C6B C7B C8B C13B 1.3(7)
C7B C8B C9B C10B 180.0(5)
C7B C8B C13B C1B -1.8(7)
C7B C8B C13B C12B 179.7(5)
C8B C9B C10B C11B 0.9(10)
C9B C8B C13B C1B 177.9(4)
C9B C8B C13B C12B -0.7(7)
C9B C10B C11B C12B -1.9(10)
C10B C11B C12B C13B 1.5(10)
C11B C12B C13B C1B -178.8(5)
C11B C12B C13B C8B -0.2(8)
C13B C1B C2B O1B -177.5(4)
C13B C1B C2B C6B -0.2(6)
C13B C1B C17B C18B -83.7(5)
C13B C1B C17B C29B 96.8(5)
C13B C8B C9B C10B 0.4(8)
C14B O4B C15B C16B 82.7(10)
C14B C4B C5B C6B -176.2(4)
C15B O4B C14B O3B -0.7(10)
C15B O4B C14B C4B -177.8(5)
C17B C1B C2B O1B 0.3(6)
C17B C1B C2B C6B 177.6(4)
C17B C1B C13B C8B -176.6(4)
C17B C1B C13B C12B 2.0(7)
C17B C18B C22B C21B -179.6(4)
C17B C18B C22B C23B 0.5(6)
C18B O5B C19B O6B 176.4(4)
C18B O5B C19B C20B -0.5(7)
C18B C17B C29B C24B 0.6(6)
C18B C17B C29B C28B 178.2(4)
C18B C22B C23B C24B -1.6(6)
C19B O5B C18B C17B -179.9(4)
C19B O5B C18B C22B 0.1(6)
C19B C20B C21B C22B 0.0(7)
C19B C20B C30B O7B 14.8(9)
C19B C20B C30B O8B -163.8(5)
C20B C21B C22B C18B -0.4(7)
C20B C21B C22B C23B 179.4(5)
C21B C20B C30B O7B -165.4(6)
C21B C20B C30B O8B 16.1(8)
C21B C22B C23B C24B 178.5(4)
C22B C23B C24B C25B -177.5(4)
C22B C23B C24B C29B 2.2(7)
C23B C24B C25B C26B 179.2(5)
C23B C24B C29B C17B -1.6(6)
C23B C24B C29B C28B -179.4(4)
C24B C25B C26B C27B 0.9(9)
C25B C24B C29B C17B 178.0(4)
C25B C24B C29B C28B 0.3(7)
C25B C26B C27B C28B -1.3(9)
C26B C27B C28B C29B 1.1(9)
C27B C28B C29B C17B -178.3(5)
C27B C28B C29B C24B -0.7(8)
C29B C17B C18B O5B -180.0(4)
C29B C17B C18B C22B 0.0(6)
C29B C24B C25B C26B -0.4(7)
C30B O8B C31B C32B 171.4(7)
C30B C20B C21B C22B -179.8(5)
C31B O8B C30B O7B 2.3(9)
C31B O8B C30B C20B -179.1(5)
O1C C2C C6C C5C -0.2(6)
O1C C2C C6C C7C 179.3(4)
O1C C3C C4C C5C -3.1(7)
O1C C3C C4C C14C 179.0(4)
O2C C3C C4C C5C 177.7(6)
O2C C3C C4C C14C -0.3(9)
O5C C18C C22C C21C -0.4(7)
O5C C18C C22C C23C 179.2(4)
O5C C19C C20C C21C 1.4(7)
O5C C19C C20C C30C 179.2(5)
O6C C19C C20C C21C -177.9(6)
O6C C19C C20C C30C -0.1(9)
C1C C2C C6C C5C 179.6(4)
C1C C2C C6C C7C -1.0(7)
C1C C17C C18C O5C -3.4(7)
C1C C17C C18C C22C 176.9(4)
C1C C17C C29C C24C -175.7(5)
C1C C17C C29C C28C 4.6(8)
C2C O1C C3C O2C 179.7(5)
C2C O1C C3C C4C 0.3(7)
C2C C1C C13C C8C 1.2(7)
C2C C1C C13C C12C -178.1(5)
C2C C1C C17C C18C 79.0(6)
C2C C1C C17C C29C -102.7(6)
C2C C6C C7C C8C 1.9(7)
C3C O1C C2C C1C -178.5(4)
C3C O1C C2C C6C 1.2(6)
C3C C4C C5C C6C 4.3(7)
C3C C4C C14C O3C -179.9(6)
C3C C4C C14C O4C -2.4(8)
C4C C5C C6C C2C -2.7(7)
C4C C5C C6C C7C 177.8(4)
C5C C4C C14C O3C 2.2(8)
C5C C4C C14C O4C 179.7(5)
C5C C6C C7C C8C -178.7(4)
C6C C7C C8C C9C 177.4(5)
C6C C7C C8C C13C -1.3(7)
C7C C8C C9C C10C -177.5(6)
C7C C8C C13C C1C -0.3(7)
C7C C8C C13C C12C 178.9(5)
C8C C9C C10C C11C -2.0(12)
C9C C8C C13C C1C -179.0(5)
C9C C8C C13C C12C 0.3(7)
C9C C10C C11C C12C 1.2(12)
C10C C11C C12C C13C 0.4(10)
C11C C12C C13C C1C 178.2(5)
C11C C12C C13C C8C -1.0(9)
C13C C1C C2C O1C 179.2(4)
C13C C1C C2C C6C -0.5(7)
C13C C1C C17C C18C -105.4(6)
C13C C1C C17C C29C 73.0(6)
C13C C8C C9C C10C 1.2(9)
C14C O4C C15C C16C 177.4(13)
C14C C4C C5C C6C -177.6(4)
C15C O4C C14C O3C 0.1(11)
C15C O4C C14C C4C -177.4(7)
C17C C1C C2C O1C -5.1(7)
C17C C1C C2C C6C 175.2(4)
C17C C1C C13C C8C -174.6(5)
C17C C1C C13C C12C 6.2(7)
C17C C18C C22C C21C 179.3(5)
C17C C18C C22C C23C -1.2(7)
C18C O5C C19C O6C 177.3(4)
C18C O5C C19C C20C -2.1(7)
C18C C17C C29C C24C 2.7(7)
C18C C17C C29C C28C -177.0(5)
C18C C22C C23C C24C 2.7(9)
C19C O5C C18C C17C -178.1(4)
C19C O5C C18C C22C 1.6(6)
C19C C20C C21C C22C -0.2(8)
C19C C20C C30C O7C -146.8(6)
C19C C20C C30C O8C 33.6(8)
C20C C21C C22C C18C -0.2(8)
C20C C21C C22C C23C -179.8(5)
C21C C20C C30C O7C 31.0(8)
C21C C20C C30C O8C -148.6(6)
C21C C22C C23C C24C -177.8(5)
C22C C23C C24C C25C 178.9(6)
C22C C23C C24C C29C -1.4(9)
C23C C24C C25C C26C -177.7(7)
C23C C24C C29C C17C -1.3(8)
C23C C24C C29C C28C 178.4(5)
C24C C25C C26C C27C -1.8(13)
C25C C24C C29C C17C 178.3(5)
C25C C24C C29C C28C -2.0(8)
C25C C26C C27C C28C 0.3(13)
C26C C27C C28C C29C 0.3(11)
C27C C28C C29C C17C -179.7(5)
C27C C28C C29C C24C 0.6(9)
C29C C17C C18C O5C 178.2(4)
C29C C17C C18C C22C -1.5(7)
C29C C24C C25C C26C 2.7(11)
C30C O8C C31C C32C 140.0(12)
C30C C20C C21C C22C -178.1(5)
C31C O8C C30C O7C -14.1(12)
C31C O8C C30C C20C 165.6(9)
O1D C2D C6D C5D -4.7(6)
O1D C2D C6D C7D 178.3(4)
O1D C3D C4D C5D 0.1(7)
O1D C3D C4D C14D 175.9(5)
O2D C3D C4D C5D 177.4(6)
O2D C3D C4D C14D -6.8(9)
O5D C18D C22D C21D -4.4(6)
O5D C18D C22D C23D 178.3(4)
O5D C19D C20D C21D -4.0(7)
O5D C19D C20D C30D 177.3(4)
O6D C19D C20D C21D 178.1(5)
O6D C19D C20D C30D -0.6(8)
C1D C2D C6D C5D 177.1(4)
C1D C2D C6D C7D 0.2(6)
C1D C17D C18D O5D 0.4(6)
C1D C17D C18D C22D 179.5(4)
C1D C17D C29D C24D -178.4(4)
C1D C17D C29D C28D 3.3(7)
C2D O1D C3D O2D -177.8(4)
C2D O1D C3D C4D -0.2(6)
C2D C1D C13D C8D 1.5(6)
C2D C1D C13D C12D -179.6(4)
C2D C1D C17D C18D 94.2(5)
C2D C1D C17D C29D -86.4(5)
C2D C6D C7D C8D -2.8(7)
C3D O1D C2D C1D -179.1(4)
C3D O1D C2D C6D 2.7(6)
C3D C4D C5D C6D -2.5(8)
C3D C4D C14D O3D -159.8(7)
C3D C4D C14D O4D 18.3(9)
C4D C5D C6D C2D 4.7(7)
C4D C5D C6D C7D -178.5(5)
C5D C4D C14D O3D 16.2(10)
C5D C4D C14D O4D -165.8(7)
C5D C6D C7D C8D -179.5(4)
C6D C7D C8D C9D -177.7(5)
C6D C7D C8D C13D 4.7(7)
C7D C8D C9D C10D -178.6(5)
C7D C8D C13D C1D -3.8(6)
C7D C8D C13D C12D 177.2(5)
C8D C9D C10D C11D 3.2(10)
C9D C8D C13D C1D 178.4(5)
C9D C8D C13D C12D -0.5(7)
C9D C10D C11D C12D -3.8(10)
C10D C11D C12D C13D 2.2(9)
C11D C12D C13D C1D -179.0(5)
C11D C12D C13D C8D -0.1(8)
C13D C1D C2D O1D -177.8(4)
C13D C1D C2D C6D 0.4(6)
C13D C1D C17D C18D -87.1(5)
C13D C1D C17D C29D 92.3(5)
C13D C8D C9D C10D -1.0(8)
C14D O4D C15D C16D 178.1(12)
C14D C4D C5D C6D -178.5(5)
C15D O4D C14D O3D 0.9(14)
C15D O4D C14D C4D -177.1(8)
C17D C1D C2D O1D 1.0(6)
C17D C1D C2D C6D 179.2(4)
C17D C1D C13D C8D -177.3(4)
C17D C1D C13D C12D 1.6(7)
C17D C18D C22D C21D 176.4(4)
C17D C18D C22D C23D -0.8(6)
C18D O5D C19D O6D -179.1(4)
C18D O5D C19D C20D 2.7(6)
C18D C17D C29D C24D 1.0(7)
C18D C17D C29D C28D -177.3(4)
C18D C22D C23D C24D 0.4(6)
C19D O5D C18D C17D -179.4(4)
C19D O5D C18D C22D 1.5(6)
C19D C20D C21D C22D 1.1(7)
C19D C20D C30D O7D 15.7(8)
C19D C20D C30D O8D -164.7(5)
C20D C21D C22D C18D 3.2(7)
C20D C21D C22D C23D -179.7(4)
C21D C20D C30D O7D -163.0(6)
C21D C20D C30D O8D 16.6(7)
C21D C22D C23D C24D -176.7(4)
C22D C23D C24D C25D 178.4(5)
C22D C23D C24D C29D 0.7(7)
C23D C24D C25D C26D -177.8(5)
C23D C24D C29D C17D -1.4(7)
C23D C24D C29D C28D 177.0(4)
C24D C25D C26D C27D 0.3(10)
C25D C24D C29D C17D -179.1(4)
C25D C24D C29D C28D -0.8(7)
C25D C26D C27D C28D 0.2(10)
C26D C27D C28D C29D -1.1(9)
C27D C28D C29D C17D 179.7(5)
C27D C28D C29D C24D 1.4(7)
C29D C17D C18D O5D -179.0(4)
C29D C17D C18D C22D 0.1(6)
C29D C24D C25D C26D 0.0(8)
C30D O8D C31D C32D 142.6(8)
C30D C20D C21D C22D 179.8(4)
C31D O8D C30D O7D 0.1(9)
C31D O8D C30D C20D -179.5(6)
